data_2211716
loop_
_publ_author_name
'Nazir, Uzma'
'Zareen, Akhter'
' Bolte, Michael'
'Butt, Saeed'
'Siddiqi, Humaira M.'

_publ_section_title
;
 A new triclinic polymorph of 4-<i>n</i>-hexyloxybenzoic acid
;
_journal_coeditor_code BH2056
_journal_issue 1
_journal_name_full 'Acta Crystallographica Section E'
_journal_page_first o12
_journal_page_last o14
_journal_paper_doi 10.1107/S1600536806049518
_journal_volume 63
_journal_year 2007
_chemical_formula_iupac 'C13 H18 O3'
_chemical_formula_moiety 'C13 H18 O3'
_chemical_formula_sum 'C13 H18 O3'
_chemical_formula_weight 222.27
_chemical_melting_point 365
_chemical_name_systematic '4-n-hexyloxybenzoic acid'
_space_group_IT_number 2
_symmetry_cell_setting triclinic
_symmetry_space_group_name_Hall '-P 1'
_symmetry_space_group_name_H-M 'P -1'
_atom_sites_solution_hydrogens geom
_atom_sites_solution_primary direct
_atom_sites_solution_secondary difmap
_audit_creation_method SHELXL97
_cell_angle_alpha 88.809(10)
_cell_angle_beta 85.795(9)
_cell_angle_gamma 78.015(9)
_cell_formula_units_Z 12
_cell_length_a 7.9679(10)
_cell_length_b 14.4604(18)
_cell_length_c 33.389(4)
_cell_measurement_reflns_used 13551
_cell_measurement_temperature 173(2)
_cell_measurement_theta_max 25.7
_cell_measurement_theta_min 3.5
_cell_volume 3753.0(8)
_computing_cell_refinement X-AREA
_computing_data_collection 'X-AREA (Stoe & Cie, 2001)'
_computing_data_reduction X-AREA
_computing_molecular_graphics 'SHELXTL-Plus (Sheldrick, 1991)'
_computing_publication_material SHELXL97
_computing_structure_refinement 'SHELXL97 (Sheldrick, 1997)'
_computing_structure_solution 'SHELXS97 (Sheldrick, 1997)'
_diffrn_ambient_temperature 173(2)
_diffrn_measured_fraction_theta_full 0.993
_diffrn_measured_fraction_theta_max 0.975
_diffrn_measurement_device_type 'Stoe IPDS-II two-circle'
_diffrn_measurement_method \w
_diffrn_radiation_monochromator graphite
_diffrn_radiation_source 'fine-focus sealed tube'
_diffrn_radiation_type MoK\a
_diffrn_radiation_wavelength 0.71073
_diffrn_reflns_av_R_equivalents 0.0674
_diffrn_reflns_av_sigmaI/netI 0.0730
_diffrn_reflns_limit_h_max 9
_diffrn_reflns_limit_h_min -9
_diffrn_reflns_limit_k_max 17
_diffrn_reflns_limit_k_min -17
_diffrn_reflns_limit_l_max 40
_diffrn_reflns_limit_l_min 0
_diffrn_reflns_number 31668
_diffrn_reflns_theta_full 25.00
_diffrn_reflns_theta_max 25.69
_diffrn_reflns_theta_min 3.52
_diffrn_standards_decay_% 0
_diffrn_standards_interval_count 0
_diffrn_standards_interval_time 0
_diffrn_standards_number 0
_exptl_absorpt_coefficient_mu 0.083
_exptl_absorpt_correction_type none
_exptl_crystal_colour colourless
_exptl_crystal_density_diffrn 1.180
_exptl_crystal_density_method 'not measured'
_exptl_crystal_description block
_exptl_crystal_F_000 1440
_exptl_crystal_size_max 0.35
_exptl_crystal_size_mid 0.33
_exptl_crystal_size_min 0.32
_refine_diff_density_max 0.232
_refine_diff_density_min -0.252
_refine_ls_extinction_coef 0.0013(2)
_refine_ls_extinction_expression Fc^*^=kFc[1+0.001xFc^2^\l^3^/sin(2\q)]^-1/4^
_refine_ls_extinction_method SHELXL97
_refine_ls_goodness_of_fit_ref 1.115
_refine_ls_hydrogen_treatment constr
_refine_ls_matrix_type full
_refine_ls_number_parameters 872
_refine_ls_number_reflns 13939
_refine_ls_number_restraints 0
_refine_ls_restrained_S_all 1.115
_refine_ls_R_factor_all 0.1093
_refine_ls_R_factor_gt 0.0764
_refine_ls_shift/su_max 0.000
_refine_ls_shift/su_mean 0.000
_refine_ls_structure_factor_coef Fsqd
_refine_ls_weighting_details 'calc w=1/[\s^2^(Fo^2^)+(0.0402P)^2^+7.8018P] where P=(Fo^2^+2Fc^2^)/3'
_refine_ls_weighting_scheme calc
_refine_ls_wR_factor_gt 0.1917
_refine_ls_wR_factor_ref 0.2024
_reflns_number_gt 10358
_reflns_number_total 13939
_reflns_threshold_expression I>2\s(I)
_cod_data_source_file bh2056.cif
_cod_data_source_block I
_cod_database_code 2211716
_cod_database_fobs_code 2211716

loop_
_symmetry_equiv_pos_as_xyz
'x, y, z'
'-x, -y, -z'

loop_
_atom_site_type_symbol
_atom_site_label
_atom_site_fract_x
_atom_site_fract_y
_atom_site_fract_z
_atom_site_U_iso_or_equiv
_atom_site_adp_type
_atom_site_calc_flag
_atom_site_refinement_flags
_atom_site_occupancy
O O1 0.6525(3) 0.93383(18) 0.77442(7) 0.0354(6) Uani d . 1
O O2 0.3831(3) 1.04081(18) 0.95656(8) 0.0372(6) Uani d . 1
H H2 0.3754 1.0364 0.9817 0.045 Uiso calc R 1
O O3 0.6473(3) 0.95227(19) 0.96431(8) 0.0388(6) Uani d . 1
C C1 0.6084(4) 0.9492(2) 0.81456(10) 0.0292(7) Uani d . 1
C C2 0.4565(4) 1.0074(2) 0.83057(11) 0.0309(7) Uani d . 1
H H2F 0.3722 1.0383 0.8134 0.037 Uiso calc R 1
C C3 0.4302(4) 1.0194(2) 0.87246(10) 0.0307(7) Uani d . 1
H H3 0.3272 1.0589 0.8833 0.037 Uiso calc R 1
C C4 0.5515(4) 0.9748(2) 0.89830(10) 0.0294(7) Uani d . 1
C C5 0.7015(4) 0.9153(2) 0.88189(11) 0.0318(7) Uani d . 1
H H5 0.7848 0.8836 0.8992 0.038 Uiso calc R 1
C C6 0.7299(4) 0.9022(2) 0.84064(10) 0.0323(7) Uani d . 1
H H6 0.8319 0.8613 0.8300 0.039 Uiso calc R 1
C C7 0.5290(4) 0.9893(2) 0.94240(10) 0.0310(7) Uani d . 1
C C11 0.5348(4) 0.9804(2) 0.74593(10) 0.0310(7) Uani d . 1
H H11A 0.5128 1.0498 0.7495 0.037 Uiso calc R 1
H H11B 0.4239 0.9597 0.7500 0.037 Uiso calc R 1
C C12 0.6179(4) 0.9538(3) 0.70382(10) 0.0322(7) Uani d . 1
H H12A 0.7256 0.9778 0.6997 0.039 Uiso calc R 1
H H12B 0.6478 0.8841 0.7014 0.039 Uiso calc R 1
C C13 0.4981(5) 0.9946(3) 0.67145(11) 0.0359(8) Uani d . 1
H H13A 0.4678 1.0642 0.6741 0.043 Uiso calc R 1
H H13B 0.3906 0.9705 0.6757 0.043 Uiso calc R 1
C C14 0.5777(5) 0.9696(3) 0.62873(11) 0.0425(9) Uani d . 1
H H14A 0.6852 0.9937 0.6245 0.051 Uiso calc R 1
H H14B 0.6080 0.8999 0.6261 0.051 Uiso calc R 1
C C15 0.4572(6) 1.0106(3) 0.59625(12) 0.0543(11) Uani d . 1
H H15A 0.3524 0.9838 0.5999 0.065 Uiso calc R 1
H H15B 0.4218 1.0798 0.6001 0.065 Uiso calc R 1
C C16 0.5344(7) 0.9918(4) 0.55361(14) 0.0720(15) Uani d . 1
H H16A 0.4495 1.0201 0.5347 0.108 Uiso calc R 1
H H16B 0.5670 0.9234 0.5492 0.108 Uiso calc R 1
H H16C 0.6365 1.0196 0.5494 0.108 Uiso calc R 1
O O1A 0.6721(3) 0.42694(18) 0.72060(7) 0.0361(6) Uani d . 1
O O2A 0.3826(3) 0.53077(19) 0.54769(8) 0.0378(6) Uani d . 1
H H2A 0.3789 0.5341 0.5226 0.045 Uiso calc R 1
O O3A 0.6456(3) 0.44349(19) 0.53036(8) 0.0395(6) Uani d . 1
C C1A 0.6253(4) 0.4427(2) 0.68159(10) 0.0294(7) Uani d . 1
C C2A 0.4741(4) 0.5013(2) 0.67058(11) 0.0337(8) Uani d . 1
H H2G 0.3927 0.5330 0.6906 0.040 Uiso calc R 1
C C3A 0.4419(4) 0.5138(2) 0.63000(11) 0.0330(8) Uani d . 1
H H3A 0.3391 0.5545 0.6226 0.040 Uiso calc R 1
C C4A 0.5596(4) 0.4669(2) 0.60024(10) 0.0299(7) Uani d . 1
C C5A 0.7090(4) 0.4076(3) 0.61139(11) 0.0340(8) Uani d . 1
H H5A 0.7902 0.3760 0.5913 0.041 Uiso calc R 1
C C6A 0.7416(4) 0.3937(3) 0.65162(11) 0.0354(8) Uani d . 1
H H6A 0.8425 0.3512 0.6589 0.042 Uiso calc R 1
C C7A 0.5306(4) 0.4800(2) 0.55669(11) 0.0310(7) Uani d . 1
C C11A 0.5570(4) 0.4746(3) 0.75254(11) 0.0335(8) Uani d . 1
H H11C 0.4446 0.4555 0.7528 0.040 Uiso calc R 1
H H11D 0.5378 0.5439 0.7484 0.040 Uiso calc R 1
C C12A 0.6368(5) 0.4482(3) 0.79236(11) 0.0342(8) Uani d . 1
H H12C 0.6589 0.3786 0.7958 0.041 Uiso calc R 1
H H12D 0.7486 0.4681 0.7919 0.041 Uiso calc R 1
C C13A 0.5208(5) 0.4943(3) 0.82759(11) 0.0377(8) Uani d . 1
H H13C 0.4080 0.4760 0.8272 0.045 Uiso calc R 1
H H13D 0.5014 0.5638 0.8241 0.045 Uiso calc R 1
C C14A 0.5917(5) 0.4682(3) 0.86877(11) 0.0418(9) Uani d . 1
H H14C 0.6079 0.3990 0.8727 0.050 Uiso calc R 1
H H14D 0.7058 0.4852 0.8691 0.050 Uiso calc R 1
C C15A 0.4742(6) 0.5178(3) 0.90363(13) 0.0526(11) Uani d . 1
H H15C 0.4595 0.5870 0.8998 0.063 Uiso calc R 1
H H15D 0.3596 0.5017 0.9029 0.063 Uiso calc R 1
C C16A 0.5421(7) 0.4912(4) 0.94487(13) 0.0674(14) Uani d . 1
H H16D 0.4603 0.5244 0.9658 0.101 Uiso calc R 1
H H16E 0.6534 0.5092 0.9462 0.101 Uiso calc R 1
H H16F 0.5560 0.4228 0.9490 0.101 Uiso calc R 1
O O1B 0.7664(3) 0.66913(18) 0.60958(7) 0.0347(6) Uani d . 1
O O2B 0.8804(3) 0.62266(19) 0.41897(8) 0.0403(6) Uani d . 1
H H2B 0.8659 0.6320 0.3944 0.048 Uiso calc R 1
O O3B 0.6156(3) 0.71392(19) 0.42518(8) 0.0388(6) Uani d . 1
C C1B 0.7747(4) 0.6629(2) 0.56864(10) 0.0281(7) Uani d . 1
C C2B 0.9182(4) 0.6180(2) 0.54393(10) 0.0290(7) Uani d . 1
H H2H 1.0203 0.5865 0.5555 0.035 Uiso calc R 1
C C3B 0.9089(4) 0.6203(2) 0.50232(10) 0.0278(7) Uani d . 1
H H3B 1.0060 0.5906 0.4856 0.033 Uiso calc R 1
C C4B 0.7591(4) 0.6655(2) 0.48472(10) 0.0278(7) Uani d . 1
C C5B 0.6162(4) 0.7083(3) 0.50983(10) 0.0328(7) Uani d . 1
H H5B 0.5133 0.7384 0.4983 0.039 Uiso calc R 1
C C6B 0.6229(4) 0.7073(3) 0.55107(10) 0.0340(8) Uani d . 1
H H6B 0.5250 0.7367 0.5676 0.041 Uiso calc R 1
C C7B 0.7468(4) 0.6692(2) 0.44024(10) 0.0297(7) Uani d . 1
C C11B 0.9114(4) 0.6234(2) 0.63170(10) 0.0287(7) Uani d . 1
H H11E 1.0150 0.6483 0.6231 0.034 Uiso calc R 1
H H11F 0.9369 0.5542 0.6273 0.034 Uiso calc R 1
C C12B 0.8577(4) 0.6457(2) 0.67546(10) 0.0292(7) Uani d . 1
H H12E 0.7572 0.6173 0.6834 0.035 Uiso calc R 1
H H12F 0.8204 0.7151 0.6783 0.035 Uiso calc R 1
C C13B 0.9986(4) 0.6101(2) 0.70454(10) 0.0288(7) Uani d . 1
H H13E 1.0369 0.5407 0.7018 0.035 Uiso calc R 1
H H13F 1.0988 0.6390 0.6971 0.035 Uiso calc R 1
C C14B 0.9366(5) 0.6337(3) 0.74834(11) 0.0353(8) Uani d . 1
H H14E 0.8371 0.6041 0.7557 0.042 Uiso calc R 1
H H14F 0.8961 0.7030 0.7507 0.042 Uiso calc R 1
C C15B 1.0739(5) 0.6009(3) 0.77837(11) 0.0372(8) Uani d . 1
H H15E 1.1167 0.5318 0.7754 0.045 Uiso calc R 1
H H15F 1.1720 0.6319 0.7715 0.045 Uiso calc R 1
C C16B 1.0120(6) 0.6217(3) 0.82185(12) 0.0552(11) Uani d . 1
H H16G 1.1063 0.5980 0.8391 0.083 Uiso calc R 1
H H16H 0.9161 0.5904 0.8292 0.083 Uiso calc R 1
H H16I 0.9734 0.6901 0.8254 0.083 Uiso calc R 1
O O1C 0.6969(3) 0.72057(17) 0.15505(7) 0.0341(5) Uani d . 1
O O2C 0.5880(3) 0.73733(18) 0.34596(7) 0.0378(6) Uani d . 1
H H2C 0.6029 0.7286 0.3705 0.045 Uiso calc R 1
O O3C 0.8482(3) 0.64003(18) 0.34021(8) 0.0374(6) Uani d . 1
C C1C 0.7137(4) 0.7104(2) 0.19592(10) 0.0271(7) Uani d . 1
C C2C 0.8625(4) 0.6645(2) 0.21343(10) 0.0281(7) Uani d . 1
H H2I 0.9625 0.6372 0.1971 0.034 Uiso calc R 1
C C3C 0.8626(4) 0.6592(2) 0.25533(10) 0.0275(7) Uani d . 1
H H3C 0.9640 0.6283 0.2673 0.033 Uiso calc R 1
C C4C 0.7166(4) 0.6985(2) 0.28005(10) 0.0276(7) Uani d . 1
C C5C 0.5679(4) 0.7451(2) 0.26199(10) 0.0295(7) Uani d . 1
H H5C 0.4679 0.7726 0.2783 0.035 Uiso calc R 1
C C6C 0.5666(4) 0.7510(2) 0.22042(11) 0.0305(7) Uani d . 1
H H6C 0.4657 0.7827 0.2084 0.037 Uiso calc R 1
C C7C 0.7213(4) 0.6901(2) 0.32472(10) 0.0285(7) Uani d . 1
C C11C 0.8393(4) 0.6737(2) 0.12826(10) 0.0312(7) Uani d . 1
H H11G 0.8638 0.6047 0.1335 0.037 Uiso calc R 1
H H11H 0.9440 0.6980 0.1325 0.037 Uiso calc R 1
C C12C 0.7874(4) 0.6941(3) 0.08519(10) 0.0333(7) Uani d . 1
H H12G 0.7562 0.7634 0.0810 0.040 Uiso calc R 1
H H12H 0.6847 0.6677 0.0812 0.040 Uiso calc R 1
C C13C 0.9333(4) 0.6513(2) 0.05389(11) 0.0340(8) Uani d . 1
H H13G 1.0341 0.6797 0.0573 0.041 Uiso calc R 1
H H13H 0.9678 0.5825 0.0591 0.041 Uiso calc R 1
C C14C 0.8838(4) 0.6666(3) 0.01034(11) 0.0341(8) Uani d . 1
H H14G 0.7885 0.6341 0.0064 0.041 Uiso calc R 1
H H14H 0.8408 0.7350 0.0058 0.041 Uiso calc R 1
C C15C 1.0321(5) 0.6305(3) -0.02104(11) 0.0359(8) Uani d . 1
H H15G 1.1279 0.6626 -0.0171 0.043 Uiso calc R 1
H H15H 1.0743 0.5619 -0.0169 0.043 Uiso calc R 1
C C16C 0.9792(6) 0.6477(3) -0.06422(12) 0.0495(10) Uani d . 1
H H16J 1.0776 0.6226 -0.0830 0.074 Uiso calc R 1
H H16K 0.9413 0.7158 -0.0689 0.074 Uiso calc R 1
H H16L 0.8848 0.6158 -0.0684 0.074 Uiso calc R 1
O O1D 0.7245(3) 0.17412(18) -0.06727(7) 0.0346(6) Uani d . 1
O O2D 0.8757(3) 0.12829(19) 0.11821(7) 0.0390(6) Uani d . 1
H H2D 0.8619 0.1313 0.1434 0.047 Uiso calc R 1
O O3D 0.6164(3) 0.22701(17) 0.12342(7) 0.0353(6) Uani d . 1
C C1D 0.7402(4) 0.1709(2) -0.02651(10) 0.0274(7) Uani d . 1
C C2D 0.8876(4) 0.1264(2) -0.00770(10) 0.0286(7) Uani d . 1
H H2K 0.9873 0.0949 -0.0231 0.034 Uiso calc R 1
C C3D 0.8855(4) 0.1291(2) 0.03441(10) 0.0279(7) Uani d . 1
H H3D 0.9850 0.0987 0.0472 0.033 Uiso calc R 1
C C4D 0.7414(4) 0.1751(2) 0.05791(10) 0.0266(7) Uani d . 1
C C5D 0.5945(4) 0.2197(2) 0.03863(10) 0.0298(7) Uani d . 1
H H5D 0.4955 0.2518 0.0541 0.036 Uiso calc R 1
C C6D 0.5940(4) 0.2171(3) -0.00303(11) 0.0331(8) Uani d . 1
H H6D 0.4938 0.2468 -0.0158 0.040 Uiso calc R 1
C C7D 0.7384(4) 0.1796(2) 0.10228(10) 0.0271(7) Uani d . 1
C C11D 0.8690(4) 0.1301(2) -0.09369(9) 0.0282(7) Uani d . 1
H H11I 0.8960 0.0609 -0.0890 0.034 Uiso calc R 1
H H11J 0.9717 0.1556 -0.0889 0.034 Uiso calc R 1
C C12D 0.8181(4) 0.1519(2) -0.13653(10) 0.0292(7) Uani d . 1
H H12I 0.7829 0.2212 -0.1399 0.035 Uiso calc R 1
H H12J 0.7176 0.1240 -0.1410 0.035 Uiso calc R 1
C C13D 0.9638(4) 0.1137(2) -0.16843(10) 0.0272(7) Uani d . 1
H H13I 1.0629 0.1433 -0.1646 0.033 Uiso calc R 1
H H13J 1.0017 0.0447 -0.1645 0.033 Uiso calc R 1
C C14D 0.9112(4) 0.1326(2) -0.21152(10) 0.0280(7) Uani d . 1
H H14I 0.8178 0.0990 -0.2158 0.034 Uiso calc R 1
H H14J 0.8642 0.2011 -0.2147 0.034 Uiso calc R 1
C C15D 1.0560(4) 0.1025(2) -0.24387(10) 0.0312(7) Uani d . 1
H H15I 1.1005 0.0335 -0.2415 0.037 Uiso calc R 1
H H15J 1.1510 0.1346 -0.2392 0.037 Uiso calc R 1
C C16D 1.0001(5) 0.1253(3) -0.28689(12) 0.0442(9) Uani d . 1
H H16M 1.0981 0.1035 -0.3063 0.066 Uiso calc R 1
H H16N 0.9600 0.1937 -0.2898 0.066 Uiso calc R 1
H H16O 0.9068 0.0932 -0.2919 0.066 Uiso calc R 1
O O1E 0.7565(3) 0.20931(17) 0.38790(7) 0.0331(5) Uani d . 1
O O2E 0.6046(3) 0.23770(18) 0.20349(7) 0.0366(6) Uani d . 1
H H2E 0.6125 0.2299 0.1785 0.044 Uiso calc R 1
O O3E 0.8643(3) 0.14043(18) 0.19740(7) 0.0371(6) Uani d . 1
C C1E 0.7642(4) 0.2003(2) 0.34694(10) 0.0273(7) Uani d . 1
C C2E 0.9068(4) 0.1525(2) 0.32319(10) 0.0269(7) Uani d . 1
H H2L 1.0085 0.1224 0.3353 0.032 Uiso calc R 1
C C3E 0.8983(4) 0.1494(2) 0.28151(10) 0.0274(7) Uani d . 1
H H3E 0.9950 0.1171 0.2654 0.033 Uiso calc R 1
C C4E 0.7489(4) 0.1934(2) 0.26331(10) 0.0250(6) Uani d . 1
C C5E 0.6067(4) 0.2406(2) 0.28766(10) 0.0270(7) Uani d . 1
H H5E 0.5047 0.2704 0.2756 0.032 Uiso calc R 1
C C6E 0.6130(4) 0.2441(2) 0.32889(10) 0.0283(7) Uani d . 1
H H6E 0.5158 0.2760 0.3450 0.034 Uiso calc R 1
C C7E 0.7431(4) 0.1887(2) 0.21885(10) 0.0268(7) Uani d . 1
C C11E 0.9008(4) 0.1635(2) 0.41035(10) 0.0299(7) Uani d . 1
H H11K 1.0035 0.1901 0.4026 0.036 Uiso calc R 1
H H11L 0.9292 0.0947 0.4051 0.036 Uiso calc R 1
C C12E 0.8444(4) 0.1825(3) 0.45420(10) 0.0327(7) Uani d . 1
H H12K 0.7435 0.1539 0.4613 0.039 Uiso calc R 1
H H12L 0.8076 0.2516 0.4581 0.039 Uiso calc R 1
C C13E 0.9848(4) 0.1436(2) 0.48308(10) 0.0315(7) Uani d . 1
H H13K 1.0228 0.0744 0.4793 0.038 Uiso calc R 1
H H13L 1.0854 0.1729 0.4766 0.038 Uiso calc R 1
C C14E 0.9191(5) 0.1638(3) 0.52681(11) 0.0403(9) Uani d . 1
H H14K 0.8151 0.1371 0.5326 0.048 Uiso calc R 1
H H14L 0.8852 0.2331 0.5305 0.048 Uiso calc R 1
C C15E 1.0509(6) 0.1232(3) 0.55702(11) 0.0448(10) Uani d . 1
H H15K 1.1531 0.1517 0.5518 0.054 Uiso calc R 1
H H15L 1.0882 0.0543 0.5526 0.054 Uiso calc R 1
C C16E 0.9835(8) 0.1401(4) 0.60115(13) 0.0666(14) Uani d . 1
H H16P 1.0739 0.1115 0.6187 0.100 Uiso calc R 1
H H16Q 0.8832 0.1113 0.6067 0.100 Uiso calc R 1
H H16R 0.9504 0.2082 0.6062 0.100 Uiso calc R 1

loop_
_atom_site_aniso_label
_atom_site_aniso_U_11
_atom_site_aniso_U_22
_atom_site_aniso_U_33
_atom_site_aniso_U_12
_atom_site_aniso_U_13
_atom_site_aniso_U_23
O1 0.0306(12) 0.0450(14) 0.0266(13) 0.0017(10) -0.0031(10) -0.0015(10)
O2 0.0339(13) 0.0473(15) 0.0284(13) -0.0038(11) -0.0009(10) -0.0007(11)
O3 0.0301(12) 0.0501(16) 0.0355(14) -0.0055(11) -0.0058(11) -0.0016(12)
C1 0.0281(16) 0.0310(17) 0.0300(18) -0.0092(13) -0.0008(13) -0.0064(14)
C2 0.0267(16) 0.0331(18) 0.0319(18) -0.0030(14) -0.0053(14) 0.0020(14)
C3 0.0247(15) 0.0364(18) 0.0302(18) -0.0046(14) -0.0004(13) -0.0069(14)
C4 0.0271(16) 0.0312(17) 0.0321(18) -0.0111(13) -0.0008(13) -0.0022(14)
C5 0.0280(16) 0.0329(18) 0.0342(19) -0.0037(14) -0.0070(14) 0.0021(14)
C6 0.0268(16) 0.0373(19) 0.0298(18) 0.0004(14) -0.0026(13) -0.0010(14)
C7 0.0284(16) 0.0363(18) 0.0306(18) -0.0116(14) -0.0034(14) -0.0016(14)
C11 0.0271(16) 0.0326(18) 0.0327(19) -0.0040(14) -0.0031(14) -0.0049(14)
C12 0.0325(17) 0.0364(19) 0.0285(18) -0.0088(14) -0.0020(14) -0.0045(14)
C13 0.0395(19) 0.0355(19) 0.033(2) -0.0069(15) -0.0072(15) -0.0018(15)
C14 0.046(2) 0.054(2) 0.0283(19) -0.0120(18) -0.0022(16) 0.0022(17)
C15 0.069(3) 0.061(3) 0.031(2) -0.006(2) -0.009(2) 0.0002(19)
C16 0.093(4) 0.090(4) 0.029(2) -0.012(3) -0.004(2) 0.002(2)
O1A 0.0295(12) 0.0453(15) 0.0302(13) -0.0001(10) -0.0014(10) -0.0057(11)
O2A 0.0310(12) 0.0482(15) 0.0329(14) -0.0040(11) -0.0063(10) 0.0007(12)
O3A 0.0324(13) 0.0516(16) 0.0325(14) -0.0049(11) 0.0012(11) -0.0014(12)
C1A 0.0276(16) 0.0350(18) 0.0277(18) -0.0107(14) -0.0037(13) -0.0021(14)
C2A 0.0290(17) 0.0329(18) 0.038(2) -0.0029(14) 0.0001(14) -0.0096(15)
C3A 0.0276(16) 0.0301(18) 0.041(2) -0.0029(14) -0.0060(15) -0.0020(15)
C4A 0.0246(15) 0.0347(18) 0.0333(19) -0.0124(14) -0.0021(13) -0.0016(14)
C5A 0.0266(16) 0.044(2) 0.0295(18) -0.0059(15) 0.0048(14) -0.0053(15)
C6A 0.0242(16) 0.043(2) 0.036(2) 0.0004(14) -0.0014(14) -0.0020(16)
C7A 0.0265(16) 0.0347(18) 0.0339(19) -0.0112(14) -0.0014(14) 0.0007(14)
C11A 0.0301(17) 0.0391(19) 0.0307(19) -0.0061(14) 0.0000(14) -0.0067(15)
C12A 0.0369(18) 0.0351(19) 0.0308(19) -0.0072(15) -0.0050(15) 0.0025(14)
C13A 0.046(2) 0.0348(19) 0.0303(19) -0.0040(16) -0.0037(16) -0.0017(15)
C14A 0.049(2) 0.044(2) 0.032(2) -0.0089(18) -0.0035(17) 0.0019(16)
C15A 0.071(3) 0.051(3) 0.034(2) -0.008(2) -0.001(2) -0.0022(18)
C16A 0.091(4) 0.081(4) 0.029(2) -0.015(3) -0.007(2) 0.001(2)
O1B 0.0279(12) 0.0456(14) 0.0270(13) 0.0014(10) -0.0030(10) -0.0052(11)
O2B 0.0382(13) 0.0535(16) 0.0266(13) -0.0042(12) 0.0029(11) -0.0057(12)
O3B 0.0334(13) 0.0521(16) 0.0303(13) -0.0060(11) -0.0044(10) -0.0042(11)
C1B 0.0306(16) 0.0306(17) 0.0239(16) -0.0081(13) -0.0019(13) -0.0026(13)
C2B 0.0254(15) 0.0281(17) 0.0326(18) -0.0043(13) -0.0005(13) 0.0010(13)
C3B 0.0282(16) 0.0273(16) 0.0282(17) -0.0074(13) 0.0015(13) -0.0037(13)
C4B 0.0267(15) 0.0285(17) 0.0298(18) -0.0093(13) -0.0006(13) -0.0031(13)
C5B 0.0253(16) 0.044(2) 0.0291(18) -0.0063(14) -0.0016(13) -0.0022(15)
C6B 0.0245(16) 0.046(2) 0.0290(18) -0.0022(14) 0.0050(13) -0.0099(15)
C7B 0.0279(16) 0.0328(18) 0.0305(18) -0.0119(14) 0.0011(14) -0.0037(14)
C11B 0.0274(16) 0.0275(16) 0.0302(18) -0.0028(13) -0.0043(13) 0.0020(13)
C12B 0.0288(16) 0.0329(17) 0.0261(17) -0.0069(13) -0.0009(13) -0.0031(13)
C13B 0.0324(16) 0.0264(16) 0.0276(17) -0.0053(13) -0.0037(13) 0.0000(13)
C14B 0.0388(19) 0.0374(19) 0.0313(19) -0.0112(15) -0.0020(15) -0.0014(15)
C15B 0.054(2) 0.0320(18) 0.0277(19) -0.0107(16) -0.0099(16) 0.0023(14)
C16B 0.081(3) 0.062(3) 0.023(2) -0.014(2) -0.006(2) -0.0007(18)
O1C 0.0344(12) 0.0395(14) 0.0256(13) -0.0014(10) -0.0024(10) 0.0008(10)
O2C 0.0379(13) 0.0438(15) 0.0284(13) -0.0016(11) 0.0013(11) -0.0053(11)
O3C 0.0319(12) 0.0476(15) 0.0315(14) -0.0045(11) -0.0042(10) -0.0015(11)
C1C 0.0317(16) 0.0237(16) 0.0275(17) -0.0086(13) -0.0030(13) -0.0015(13)
C2C 0.0278(16) 0.0297(17) 0.0262(17) -0.0048(13) 0.0003(13) -0.0032(13)
C3C 0.0293(16) 0.0258(16) 0.0281(17) -0.0070(13) -0.0034(13) -0.0004(13)
C4C 0.0288(16) 0.0264(16) 0.0303(18) -0.0126(13) 0.0020(13) -0.0051(13)
C5C 0.0267(16) 0.0313(17) 0.0304(18) -0.0070(13) 0.0025(13) -0.0059(14)
C6C 0.0251(15) 0.0302(17) 0.0357(19) -0.0040(13) -0.0044(13) -0.0016(14)
C7C 0.0279(16) 0.0313(17) 0.0280(17) -0.0110(14) 0.0006(13) -0.0042(13)
C11C 0.0348(17) 0.0304(17) 0.0276(18) -0.0055(14) 0.0008(14) -0.0038(14)
C12C 0.0364(18) 0.0354(19) 0.0286(18) -0.0077(15) -0.0042(14) -0.0005(14)
C13C 0.0357(18) 0.0316(18) 0.0332(19) -0.0041(14) 0.0005(15) -0.0070(14)
C14C 0.0335(17) 0.0353(19) 0.0331(19) -0.0065(15) -0.0005(14) -0.0031(15)
C15C 0.0411(19) 0.0371(19) 0.0294(19) -0.0096(16) 0.0024(15) -0.0009(15)
C16C 0.060(3) 0.061(3) 0.028(2) -0.015(2) 0.0014(18) -0.0039(18)
O1D 0.0300(12) 0.0494(15) 0.0213(12) -0.0007(11) -0.0026(9) -0.0013(10)
O2D 0.0392(13) 0.0502(15) 0.0241(13) 0.0001(11) -0.0063(10) 0.0016(11)
O3D 0.0380(13) 0.0396(14) 0.0250(12) -0.0011(11) 0.0020(10) -0.0058(10)
C1D 0.0290(16) 0.0330(17) 0.0205(16) -0.0074(13) -0.0008(13) -0.0008(13)
C2D 0.0264(15) 0.0306(17) 0.0277(17) -0.0038(13) 0.0002(13) -0.0054(13)
C3D 0.0292(16) 0.0274(16) 0.0272(17) -0.0042(13) -0.0085(13) 0.0016(13)
C4D 0.0275(15) 0.0264(16) 0.0265(17) -0.0075(13) 0.0001(13) -0.0023(13)
C5D 0.0257(15) 0.0351(18) 0.0263(17) -0.0018(13) -0.0004(13) -0.0005(14)
C6D 0.0231(15) 0.042(2) 0.0326(19) -0.0030(14) -0.0026(13) -0.0029(15)
C7D 0.0274(16) 0.0262(16) 0.0286(17) -0.0064(13) -0.0062(13) 0.0006(13)
C11D 0.0272(15) 0.0373(18) 0.0199(16) -0.0064(14) 0.0008(12) -0.0040(13)
C12D 0.0296(16) 0.0351(18) 0.0227(17) -0.0069(14) 0.0011(13) -0.0019(13)
C13D 0.0296(16) 0.0277(16) 0.0241(17) -0.0053(13) -0.0007(13) -0.0010(13)
C14D 0.0267(15) 0.0295(17) 0.0283(17) -0.0064(13) -0.0030(13) 0.0006(13)
C15D 0.0323(17) 0.0336(18) 0.0277(18) -0.0080(14) 0.0022(14) -0.0052(14)
C16D 0.049(2) 0.054(2) 0.032(2) -0.0163(19) -0.0008(17) -0.0026(17)
O1E 0.0307(12) 0.0436(14) 0.0211(12) 0.0021(10) -0.0031(9) -0.0046(10)
O2E 0.0352(13) 0.0464(15) 0.0248(13) 0.0008(11) -0.0044(10) -0.0062(11)
O3E 0.0359(13) 0.0466(15) 0.0243(12) 0.0014(11) 0.0006(10) -0.0038(11)
C1E 0.0303(16) 0.0304(17) 0.0225(16) -0.0095(13) 0.0002(13) -0.0039(13)
C2E 0.0241(15) 0.0274(16) 0.0282(17) -0.0025(13) -0.0028(13) 0.0002(13)
C3E 0.0250(15) 0.0255(16) 0.0308(18) -0.0036(13) 0.0014(13) -0.0047(13)
C4E 0.0279(15) 0.0224(15) 0.0263(17) -0.0093(12) -0.0011(13) -0.0019(12)
C5E 0.0246(15) 0.0294(17) 0.0274(17) -0.0063(13) -0.0025(13) -0.0014(13)
C6E 0.0240(15) 0.0303(17) 0.0291(17) -0.0028(13) 0.0006(13) -0.0020(13)
C7E 0.0259(15) 0.0233(15) 0.0315(18) -0.0056(13) -0.0014(13) -0.0017(13)
C11E 0.0273(16) 0.0368(19) 0.0247(17) -0.0041(14) -0.0033(13) -0.0019(14)
C12E 0.0300(17) 0.0408(19) 0.0270(18) -0.0062(14) -0.0031(14) -0.0012(14)
C13E 0.0387(18) 0.0321(18) 0.0258(17) -0.0099(14) -0.0088(14) 0.0025(14)
C14E 0.051(2) 0.045(2) 0.0289(19) -0.0170(18) -0.0084(16) 0.0030(16)
C15E 0.072(3) 0.034(2) 0.031(2) -0.0131(19) -0.0186(19) 0.0041(15)
C16E 0.106(4) 0.066(3) 0.027(2) -0.013(3) -0.019(2) 0.006(2)

loop_
_atom_type_symbol
_atom_type_description
_atom_type_scat_dispersion_real
_atom_type_scat_dispersion_imag
_atom_type_scat_source
C C 0.0033 0.0016 'International Tables Vol C Tables 4.2.6.8 and 6.1.1.4'
H H 0.0000 0.0000 'International Tables Vol C Tables 4.2.6.8 and 6.1.1.4'
O O 0.0106 0.0060 'International Tables Vol C Tables 4.2.6.8 and 6.1.1.4'

loop_
_geom_angle_atom_site_label_1
_geom_angle_atom_site_label_2
_geom_angle_atom_site_label_3
_geom_angle
C1 O1 C11 118.4(3)
C7 O2 H2 109.5
O1 C1 C2 125.1(3)
O1 C1 C6 115.4(3)
C2 C1 C6 119.5(3)
C1 C2 C3 119.2(3)
C1 C2 H2F 120.4
C3 C2 H2F 120.4
C4 C3 C2 121.6(3)
C4 C3 H3 119.2
C2 C3 H3 119.2
C3 C4 C5 118.6(3)
C3 C4 C7 122.4(3)
C5 C4 C7 119.0(3)
C6 C5 C4 120.8(3)
C6 C5 H5 119.6
C4 C5 H5 119.6
C5 C6 C1 120.3(3)
C5 C6 H6 119.8
C1 C6 H6 119.8
O3 C7 O2 123.1(3)
O3 C7 C4 120.1(3)
O2 C7 C4 116.8(3)
O1 C11 C12 107.5(3)
O1 C11 H11A 110.2
C12 C11 H11A 110.2
O1 C11 H11B 110.2
C12 C11 H11B 110.2
H11A C11 H11B 108.5
C13 C12 C11 111.5(3)
C13 C12 H12A 109.3
C11 C12 H12A 109.3
C13 C12 H12B 109.3
C11 C12 H12B 109.3
H12A C12 H12B 108.0
C12 C13 C14 113.0(3)
C12 C13 H13A 109.0
C14 C13 H13A 109.0
C12 C13 H13B 109.0
C14 C13 H13B 109.0
H13A C13 H13B 107.8
C15 C14 C13 112.9(3)
C15 C14 H14A 109.0
C13 C14 H14A 109.0
C15 C14 H14B 109.0
C13 C14 H14B 109.0
H14A C14 H14B 107.8
C16 C15 C14 114.5(4)
C16 C15 H15A 108.6
C14 C15 H15A 108.6
C16 C15 H15B 108.6
C14 C15 H15B 108.6
H15A C15 H15B 107.6
C15 C16 H16A 109.5
C15 C16 H16B 109.5
H16A C16 H16B 109.5
C15 C16 H16C 109.5
H16A C16 H16C 109.5
H16B C16 H16C 109.5
C1A O1A C11A 118.2(3)
C7A O2A H2A 109.5
O1A C1A C2A 124.9(3)
O1A C1A C6A 115.9(3)
C2A C1A C6A 119.3(3)
C1A C2A C3A 119.9(3)
C1A C2A H2G 120.0
C3A C2A H2G 120.0
C4A C3A C2A 120.7(3)
C4A C3A H3A 119.7
C2A C3A H3A 119.7
C5A C4A C3A 119.2(3)
C5A C4A C7A 118.9(3)
C3A C4A C7A 121.9(3)
C4A C5A C6A 120.7(3)
C4A C5A H5A 119.6
C6A C5A H5A 119.6
C5A C6A C1A 120.2(3)
C5A C6A H6A 119.9
C1A C6A H6A 119.9
O3A C7A O2A 122.7(3)
O3A C7A C4A 120.6(3)
O2A C7A C4A 116.7(3)
O1A C11A C12A 108.7(3)
O1A C11A H11C 109.9
C12A C11A H11C 109.9
O1A C11A H11D 109.9
C12A C11A H11D 109.9
H11C C11A H11D 108.3
C13A C12A C11A 111.7(3)
C13A C12A H12C 109.3
C11A C12A H12C 109.3
C13A C12A H12D 109.3
C11A C12A H12D 109.3
H12C C12A H12D 107.9
C12A C13A C14A 114.4(3)
C12A C13A H13C 108.7
C14A C13A H13C 108.7
C12A C13A H13D 108.7
C14A C13A H13D 108.7
H13C C13A H13D 107.6
C15A C14A C13A 113.2(3)
C15A C14A H14C 108.9
C13A C14A H14C 108.9
C15A C14A H14D 108.9
C13A C14A H14D 108.9
H14C C14A H14D 107.8
C16A C15A C14A 113.7(4)
C16A C15A H15C 108.8
C14A C15A H15C 108.8
C16A C15A H15D 108.8
C14A C15A H15D 108.8
H15C C15A H15D 107.7
C15A C16A H16D 109.5
C15A C16A H16E 109.5
H16D C16A H16E 109.5
C15A C16A H16F 109.5
H16D C16A H16F 109.5
H16E C16A H16F 109.5
C1B O1B C11B 120.2(2)
C7B O2B H2B 109.5
O1B C1B C2B 126.0(3)
O1B C1B C6B 114.4(3)
C2B C1B C6B 119.6(3)
C3B C2B C1B 119.3(3)
C3B C2B H2H 120.3
C1B C2B H2H 120.3
C2B C3B C4B 121.3(3)
C2B C3B H3B 119.4
C4B C3B H3B 119.4
C3B C4B C5B 118.6(3)
C3B C4B C7B 122.1(3)
C5B C4B C7B 119.3(3)
C6B C5B C4B 121.1(3)
C6B C5B H5B 119.5
C4B C5B H5B 119.5
C5B C6B C1B 120.1(3)
C5B C6B H6B 119.9
C1B C6B H6B 119.9
O3B C7B O2B 123.2(3)
O3B C7B C4B 121.0(3)
O2B C7B C4B 115.8(3)
O1B C11B C12B 105.6(3)
O1B C11B H11E 110.6
C12B C11B H11E 110.6
O1B C11B H11F 110.6
C12B C11B H11F 110.6
H11E C11B H11F 108.7
C11B C12B C13B 114.7(3)
C11B C12B H12E 108.6
C13B C12B H12E 108.6
C11B C12B H12F 108.6
C13B C12B H12F 108.6
H12E C12B H12F 107.6
C14B C13B C12B 112.4(3)
C14B C13B H13E 109.1
C12B C13B H13E 109.1
C14B C13B H13F 109.1
C12B C13B H13F 109.1
H13E C13B H13F 107.9
C13B C14B C15B 114.2(3)
C13B C14B H14E 108.7
C15B C14B H14E 108.7
C13B C14B H14F 108.7
C15B C14B H14F 108.7
H14E C14B H14F 107.6
C16B C15B C14B 114.4(3)
C16B C15B H15E 108.6
C14B C15B H15E 108.6
C16B C15B H15F 108.6
C14B C15B H15F 108.6
H15E C15B H15F 107.6
C15B C16B H16G 109.5
C15B C16B H16H 109.5
H16G C16B H16H 109.5
C15B C16B H16I 109.5
H16G C16B H16I 109.5
H16H C16B H16I 109.5
C1C O1C C11C 117.8(2)
C7C O2C H2C 109.5
O1C C1C C2C 124.8(3)
O1C C1C C6C 115.3(3)
C2C C1C C6C 119.9(3)
C1C C2C C3C 119.2(3)
C1C C2C H2I 120.4
C3C C2C H2I 120.4
C2C C3C C4C 121.5(3)
C2C C3C H3C 119.2
C4C C3C H3C 119.2
C3C C4C C5C 118.7(3)
C3C C4C C7C 119.9(3)
C5C C4C C7C 121.5(3)
C6C C5C C4C 120.3(3)
C6C C5C H5C 119.9
C4C C5C H5C 119.9
C5C C6C C1C 120.5(3)
C5C C6C H6C 119.8
C1C C6C H6C 119.8
O3C C7C O2C 122.9(3)
O3C C7C C4C 120.6(3)
O2C C7C C4C 116.5(3)
O1C C11C C12C 107.5(3)
O1C C11C H11G 110.2
C12C C11C H11G 110.2
O1C C11C H11H 110.2
C12C C11C H11H 110.2
H11G C11C H11H 108.5
C11C C12C C13C 112.0(3)
C11C C12C H12G 109.2
C13C C12C H12G 109.2
C11C C12C H12H 109.2
C13C C12C H12H 109.2
H12G C12C H12H 107.9
C14C C13C C12C 113.6(3)
C14C C13C H13G 108.8
C12C C13C H13G 108.8
C14C C13C H13H 108.8
C12C C13C H13H 108.8
H13G C13C H13H 107.7
C15C C14C C13C 113.9(3)
C15C C14C H14G 108.8
C13C C14C H14G 108.8
C15C C14C H14H 108.8
C13C C14C H14H 108.8
H14G C14C H14H 107.7
C16C C15C C14C 112.7(3)
C16C C15C H15G 109.0
C14C C15C H15G 109.0
C16C C15C H15H 109.0
C14C C15C H15H 109.0
H15G C15C H15H 107.8
C15C C16C H16J 109.5
C15C C16C H16K 109.5
H16J C16C H16K 109.5
C15C C16C H16L 109.5
H16J C16C H16L 109.5
H16K C16C H16L 109.5
C1D O1D C11D 119.1(2)
C7D O2D H2D 109.5
O1D C1D C2D 125.1(3)
O1D C1D C6D 115.3(3)
C2D C1D C6D 119.6(3)
C1D C2D C3D 118.9(3)
C1D C2D H2K 120.6
C3D C2D H2K 120.6
C4D C3D C2D 121.9(3)
C4D C3D H3D 119.0
C2D C3D H3D 119.0
C3D C4D C5D 118.6(3)
C3D C4D C7D 122.4(3)
C5D C4D C7D 118.9(3)
C6D C5D C4D 120.2(3)
C6D C5D H5D 119.9
C4D C5D H5D 119.9
C5D C6D C1D 120.8(3)
C5D C6D H6D 119.6
C1D C6D H6D 119.6
O3D C7D O2D 121.9(3)
O3D C7D C4D 123.2(3)
O2D C7D C4D 114.9(3)
O1D C11D C12D 107.0(3)
O1D C11D H11I 110.3
C12D C11D H11I 110.3
O1D C11D H11J 110.3
C12D C11D H11J 110.3
H11I C11D H11J 108.6
C11D C12D C13D 113.1(3)
C11D C12D H12I 109.0
C13D C12D H12I 109.0
C11D C12D H12J 109.0
C13D C12D H12J 109.0
H12I C12D H12J 107.8
C14D C13D C12D 113.3(3)
C14D C13D H13I 108.9
C12D C13D H13I 108.9
C14D C13D H13J 108.9
C12D C13D H13J 108.9
H13I C13D H13J 107.7
C15D C14D C13D 114.7(3)
C15D C14D H14I 108.6
C13D C14D H14I 108.6
C15D C14D H14J 108.6
C13D C14D H14J 108.6
H14I C14D H14J 107.6
C14D C15D C16D 113.4(3)
C14D C15D H15I 108.9
C16D C15D H15I 108.9
C14D C15D H15J 108.9
C16D C15D H15J 108.9
H15I C15D H15J 107.7
C15D C16D H16M 109.5
C15D C16D H16N 109.5
H16M C16D H16N 109.5
C15D C16D H16O 109.5
H16M C16D H16O 109.5
H16N C16D H16O 109.5
C1E O1E C11E 120.2(2)
C7E O2E H2E 109.5
O1E C1E C2E 125.3(3)
O1E C1E C6E 114.7(3)
C2E C1E C6E 120.0(3)
C3E C2E C1E 119.5(3)
C3E C2E H2L 120.3
C1E C2E H2L 120.3
C2E C3E C4E 120.8(3)
C2E C3E H3E 119.6
C4E C3E H3E 119.6
C3E C4E C5E 118.9(3)
C3E C4E C7E 119.7(3)
C5E C4E C7E 121.4(3)
C6E C5E C4E 121.0(3)
C6E C5E H5E 119.5
C4E C5E H5E 119.5
C5E C6E C1E 119.8(3)
C5E C6E H6E 120.1
C1E C6E H6E 120.1
O3E C7E O2E 122.0(3)
O3E C7E C4E 121.6(3)
O2E C7E C4E 116.4(3)
O1E C11E C12E 106.1(3)
O1E C11E H11K 110.5
C12E C11E H11K 110.5
O1E C11E H11L 110.5
C12E C11E H11L 110.5
H11K C11E H11L 108.7
C11E C12E C13E 114.0(3)
C11E C12E H12K 108.8
C13E C12E H12K 108.8
C11E C12E H12L 108.8
C13E C12E H12L 108.8
H12K C12E H12L 107.6
C14E C13E C12E 111.4(3)
C14E C13E H13K 109.3
C12E C13E H13K 109.3
C14E C13E H13L 109.3
C12E C13E H13L 109.3
H13K C13E H13L 108.0
C13E C14E C15E 113.7(3)
C13E C14E H14K 108.8
C15E C14E H14K 108.8
C13E C14E H14L 108.8
C15E C14E H14L 108.8
H14K C14E H14L 107.7
C14E C15E C16E 114.1(4)
C14E C15E H15K 108.7
C16E C15E H15K 108.7
C14E C15E H15L 108.7
C16E C15E H15L 108.7
H15K C15E H15L 107.6
C15E C16E H16P 109.5
C15E C16E H16Q 109.5
H16P C16E H16Q 109.5
C15E C16E H16R 109.5
H16P C16E H16R 109.5
H16Q C16E H16R 109.5

loop_
_geom_bond_atom_site_label_1
_geom_bond_atom_site_label_2
_geom_bond_distance
O1 C1 1.371(4)
O1 C11 1.442(4)
O2 C7 1.306(4)
O2 H2 0.8400
O3 C7 1.259(4)
C1 C2 1.400(5)
C1 C6 1.408(5)
C2 C3 1.408(5)
C2 H2F 0.9500
C3 C4 1.391(5)
C3 H3 0.9500
C4 C5 1.402(5)
C4 C7 1.484(5)
C5 C6 1.390(5)
C5 H5 0.9500
C6 H6 0.9500
C11 C12 1.531(5)
C11 H11A 0.9900
C11 H11B 0.9900
C12 C13 1.522(5)
C12 H12A 0.9900
C12 H12B 0.9900
C13 C14 1.537(5)
C13 H13A 0.9900
C13 H13B 0.9900
C14 C15 1.529(6)
C14 H14A 0.9900
C14 H14B 0.9900
C15 C16 1.516(6)
C15 H15A 0.9900
C15 H15B 0.9900
C16 H16A 0.9800
C16 H16B 0.9800
C16 H16C 0.9800
O1A C1A 1.382(4)
O1A C11A 1.442(4)
O2A C7A 1.305(4)
O2A H2A 0.8400
O3A C7A 1.261(4)
C1A C2A 1.391(5)
C1A C6A 1.408(5)
C2A C3A 1.399(5)
C2A H2G 0.9500
C3A C4A 1.397(5)
C3A H3A 0.9500
C4A C5A 1.386(5)
C4A C7A 1.491(5)
C5A C6A 1.389(5)
C5A H5A 0.9500
C6A H6A 0.9500
C11A C12A 1.523(5)
C11A H11C 0.9900
C11A H11D 0.9900
C12A C13A 1.517(5)
C12A H12C 0.9900
C12A H12D 0.9900
C13A C14A 1.535(5)
C13A H13C 0.9900
C13A H13D 0.9900
C14A C15A 1.530(6)
C14A H14C 0.9900
C14A H14D 0.9900
C15A C16A 1.529(6)
C15A H15C 0.9900
C15A H15D 0.9900
C16A H16D 0.9800
C16A H16E 0.9800
C16A H16F 0.9800
O1B C1B 1.368(4)
O1B C11B 1.451(4)
O2B C7B 1.305(4)
O2B H2B 0.8400
O3B C7B 1.244(4)
C1B C2B 1.409(4)
C1B C6B 1.409(5)
C2B C3B 1.396(5)
C2B H2H 0.9500
C3B C4B 1.400(5)
C3B H3B 0.9500
C4B C5B 1.404(5)
C4B C7B 1.494(5)
C5B C6B 1.381(5)
C5B H5B 0.9500
C6B H6B 0.9500
C11B C12B 1.514(5)
C11B H11E 0.9900
C11B H11F 0.9900
C12B C13B 1.539(4)
C12B H12E 0.9900
C12B H12F 0.9900
C13B C14B 1.531(5)
C13B H13E 0.9900
C13B H13F 0.9900
C14B C15B 1.534(5)
C14B H14E 0.9900
C14B H14F 0.9900
C15B C16B 1.514(5)
C15B H15E 0.9900
C15B H15F 0.9900
C16B H16G 0.9800
C16B H16H 0.9800
C16B H16I 0.9800
O1C C1C 1.383(4)
O1C C11C 1.450(4)
O2C C7C 1.306(4)
O2C H2C 0.8400
O3C C7C 1.253(4)
C1C C2C 1.395(5)
C1C C6C 1.407(5)
C2C C3C 1.399(5)
C2C H2I 0.9500
C3C C4C 1.400(4)
C3C H3C 0.9500
C4C C5C 1.407(5)
C4C C7C 1.496(5)
C5C C6C 1.390(5)
C5C H5C 0.9500
C6C H6C 0.9500
C11C C12C 1.531(5)
C11C H11G 0.9900
C11C H11H 0.9900
C12C C13C 1.542(5)
C12C H12G 0.9900
C12C H12H 0.9900
C13C C14C 1.534(5)
C13C H13G 0.9900
C13C H13H 0.9900
C14C C15C 1.533(5)
C14C H14G 0.9900
C14C H14H 0.9900
C15C C16C 1.532(5)
C15C H15G 0.9900
C15C H15H 0.9900
C16C H16J 0.9800
C16C H16K 0.9800
C16C H16L 0.9800
O1D C1D 1.375(4)
O1D C11D 1.442(4)
O2D C7D 1.327(4)
O2D H2D 0.8400
O3D C7D 1.247(4)
C1D C2D 1.402(5)
C1D C6D 1.408(4)
C2D C3D 1.406(5)
C2D H2K 0.9500
C3D C4D 1.396(4)
C3D H3D 0.9500
C4D C5D 1.407(4)
C4D C7D 1.483(4)
C5D C6D 1.393(5)
C5D H5D 0.9500
C6D H6D 0.9500
C11D C12D 1.524(4)
C11D H11I 0.9900
C11D H11J 0.9900
C12D C13D 1.538(4)
C12D H12I 0.9900
C12D H12J 0.9900
C13D C14D 1.531(4)
C13D H13I 0.9900
C13D H13J 0.9900
C14D C15D 1.522(4)
C14D H14I 0.9900
C14D H14J 0.9900
C15D C16D 1.544(5)
C15D H15I 0.9900
C15D H15J 0.9900
C16D H16M 0.9800
C16D H16N 0.9800
C16D H16O 0.9800
O1E C1E 1.372(4)
O1E C11E 1.453(4)
O2E C7E 1.314(4)
O2E H2E 0.8400
O3E C7E 1.254(4)
C1E C2E 1.401(4)
C1E C6E 1.411(5)
C2E C3E 1.400(5)
C2E H2L 0.9500
C3E C4E 1.403(4)
C3E H3E 0.9500
C4E C5E 1.406(4)
C4E C7E 1.492(4)
C5E C6E 1.384(5)
C5E H5E 0.9500
C6E H6E 0.9500
C11E C12E 1.513(5)
C11E H11K 0.9900
C11E H11L 0.9900
C12E C13E 1.540(5)
C12E H12K 0.9900
C12E H12L 0.9900
C13E C14E 1.528(5)
C13E H13K 0.9900
C13E H13L 0.9900
C14E C15E 1.529(5)
C14E H14K 0.9900
C14E H14L 0.9900
C15E C16E 1.537(6)
C15E H15K 0.9900
C15E H15L 0.9900
C16E H16P 0.9800
C16E H16Q 0.9800
C16E H16R 0.9800

loop_
_geom_hbond_atom_site_label_D
_geom_hbond_atom_site_label_H
_geom_hbond_atom_site_label_A
_geom_hbond_site_symmetry_A
_geom_hbond_distance_DH
_geom_hbond_distance_HA
_geom_hbond_distance_DA
_geom_hbond_angle_DHA
_geom_hbond_publ_flag
O2 H2 O3 2_677 0.84 1.81 2.638(4) 170.7 yes
O2A H2A O3A 2_666 0.84 1.81 2.644(4) 172.5 yes
O2B H2B O3C . 0.84 1.83 2.663(4) 174.0 yes
O2C H2C O3B . 0.84 1.84 2.679(4) 175.0 yes
O2D H2D O3E . 0.84 1.81 2.647(3) 171.5 yes
O2E H2E O3D . 0.84 1.84 2.675(3) 173.5 yes

loop_
_geom_torsion_atom_site_label_1
_geom_torsion_atom_site_label_2
_geom_torsion_atom_site_label_3
_geom_torsion_atom_site_label_4
_geom_torsion
C11 O1 C1 C2 -0.1(5)
C11 O1 C1 C6 -179.4(3)
O1 C1 C2 C3 -177.8(3)
C6 C1 C2 C3 1.5(5)
C1 C2 C3 C4 -0.1(5)
C2 C3 C4 C5 -1.1(5)
C2 C3 C4 C7 177.8(3)
C3 C4 C5 C6 0.9(5)
C7 C4 C5 C6 -178.0(3)
C4 C5 C6 C1 0.4(5)
O1 C1 C6 C5 177.7(3)
C2 C1 C6 C5 -1.6(5)
C3 C4 C7 O3 -175.3(3)
C5 C4 C7 O3 3.6(5)
C3 C4 C7 O2 5.0(5)
C5 C4 C7 O2 -176.2(3)
C1 O1 C11 C12 178.1(3)
O1 C11 C12 C13 176.3(3)
C11 C12 C13 C14 179.8(3)
C12 C13 C14 C15 180.0(3)
C13 C14 C15 C16 177.0(4)
C11A O1A C1A C2A -0.1(5)
C11A O1A C1A C6A -179.5(3)
O1A C1A C2A C3A 178.4(3)
C6A C1A C2A C3A -2.2(5)
C1A C2A C3A C4A 0.7(5)
C2A C3A C4A C5A 0.1(5)
C2A C3A C4A C7A -178.9(3)
C3A C4A C5A C6A 0.7(5)
C7A C4A C5A C6A 179.7(3)
C4A C5A C6A C1A -2.2(5)
O1A C1A C6A C5A -177.6(3)
C2A C1A C6A C5A 3.0(5)
C5A C4A C7A O3A -5.3(5)
C3A C4A C7A O3A 173.7(3)
C5A C4A C7A O2A 175.0(3)
C3A C4A C7A O2A -6.0(5)
C1A O1A C11A C12A -178.9(3)
O1A C11A C12A C13A -178.8(3)
C11A C12A C13A C14A 178.4(3)
C12A C13A C14A C15A 178.5(3)
C13A C14A C15A C16A 179.1(4)
C11B O1B C1B C2B -3.0(5)
C11B O1B C1B C6B 177.6(3)
O1B C1B C2B C3B -177.8(3)
C6B C1B C2B C3B 1.5(5)
C1B C2B C3B C4B -0.6(5)
C2B C3B C4B C5B -0.6(5)
C2B C3B C4B C7B 179.6(3)
C3B C4B C5B C6B 0.9(5)
C7B C4B C5B C6B -179.3(3)
C4B C5B C6B C1B -0.1(5)
O1B C1B C6B C5B 178.2(3)
C2B C1B C6B C5B -1.1(5)
C3B C4B C7B O3B -176.2(3)
C5B C4B C7B O3B 4.0(5)
C3B C4B C7B O2B 4.1(5)
C5B C4B C7B O2B -175.7(3)
C1B O1B C11B C12B 179.5(3)
O1B C11B C12B C13B -175.5(3)
C11B C12B C13B C14B -179.4(3)
C12B C13B C14B C15B -179.1(3)
C13B C14B C15B C16B -178.4(3)
C11C O1C C1C C2C 5.2(4)
C11C O1C C1C C6C -175.1(3)
O1C C1C C2C C3C 179.9(3)
C6C C1C C2C C3C 0.3(5)
C1C C2C C3C C4C 0.3(5)
C2C C3C C4C C5C -0.7(5)
C2C C3C C4C C7C 179.1(3)
C3C C4C C5C C6C 0.5(5)
C7C C4C C5C C6C -179.3(3)
C4C C5C C6C C1C 0.1(5)
O1C C1C C6C C5C 179.8(3)
C2C C1C C6C C5C -0.5(5)
C3C C4C C7C O3C -7.4(5)
C5C C4C C7C O3C 172.5(3)
C3C C4C C7C O2C 172.5(3)
C5C C4C C7C O2C -7.7(4)
C1C O1C C11C C12C 178.8(3)
O1C C11C C12C C13C 177.4(3)
C11C C12C C13C C14C 177.6(3)
C12C C13C C14C C15C 175.8(3)
C13C C14C C15C C16C -179.4(3)
C11D O1D C1D C2D -0.8(5)
C11D O1D C1D C6D 178.9(3)
O1D C1D C2D C3D 179.7(3)
C6D C1D C2D C3D 0.0(5)
C1D C2D C3D C4D -0.3(5)
C2D C3D C4D C5D 0.1(5)
C2D C3D C4D C7D -179.0(3)
C3D C4D C5D C6D 0.4(5)
C7D C4D C5D C6D 179.6(3)
C4D C5D C6D C1D -0.7(5)
O1D C1D C6D C5D -179.3(3)
C2D C1D C6D C5D 0.5(5)
C3D C4D C7D O3D 173.8(3)
C5D C4D C7D O3D -5.3(5)
C3D C4D C7D O2D -6.9(4)
C5D C4D C7D O2D 173.9(3)
C1D O1D C11D C12D -175.6(3)
O1D C11D C12D C13D 176.9(3)
C11D C12D C13D C14D 178.1(3)
C12D C13D C14D C15D 175.6(3)
C13D C14D C15D C16D -178.2(3)
C11E O1E C1E C2E -3.0(5)
C11E O1E C1E C6E 177.0(3)
O1E C1E C2E C3E -179.4(3)
C6E C1E C2E C3E 0.6(5)
C1E C2E C3E C4E -0.1(5)
C2E C3E C4E C5E -0.3(5)
C2E C3E C4E C7E -179.8(3)
C3E C4E C5E C6E 0.2(5)
C7E C4E C5E C6E 179.7(3)
C4E C5E C6E C1E 0.3(5)
O1E C1E C6E C5E 179.3(3)
C2E C1E C6E C5E -0.7(5)
C3E C4E C7E O3E 5.2(5)
C5E C4E C7E O3E -174.2(3)
C3E C4E C7E O2E -174.7(3)
C5E C4E C7E O2E 5.8(4)
C1E O1E C11E C12E -176.3(3)
O1E C11E C12E C13E -177.0(3)
C11E C12E C13E C14E -179.2(3)
C12E C13E C14E C15E 177.6(3)
C13E C14E C15E C16E -177.8(3)

loop_
_cod_related_entry_id
_cod_related_entry_database
_cod_related_entry_code
1 ChemSpider 63998
